data_4306782
loop_
_publ_author_name
'Thelma Y. Garcia'
'Marilyn M. Olmstead'
'James C. Fettinger'
'Alan L. Balch'

_publ_section_title
;
Cleavage of the Indium(III) Octaethyloxophlorin Dimer, {InIII(OEPO)}2, with
Lewis Bases. Importance of Outer-Sphere Hydrogen Bonding in Adduct
Structures
;
_journal_name_full 'Inorganic Chemistry'
_journal_page_first 11417
_journal_page_last 11422
_journal_paper_doi 10.1021/ic801605b
_journal_volume 47
_journal_year 2008
_chemical_formula_moiety 'C46 H53 In N6 O'
_chemical_formula_sum 'C46 H53 In N6 O'
_chemical_formula_weight 820.76
_chemical_name_common In(OEPO)(py)2
_chemical_name_systematic
; 
 ? 
;
_space_group_IT_number 2
_symmetry_cell_setting triclinic
_symmetry_space_group_name_Hall '-P 1'
_symmetry_space_group_name_H-M 'P -1'
_atom_sites_solution_hydrogens geom
_atom_sites_solution_primary direct
_atom_sites_solution_secondary difmap
_audit_creation_method SHELXL-97
_cell_angle_alpha 80.364(2)
_cell_angle_beta 89.6920(10)
_cell_angle_gamma 65.9460(10)
_cell_formula_units_Z 1
_cell_length_a 9.8499(7)
_cell_length_b 10.3078(7)
_cell_length_c 10.4743(7)
_cell_measurement_reflns_used 2871
_cell_measurement_temperature 90(2)
_cell_measurement_theta_max 25.5
_cell_measurement_theta_min 2.2
_cell_volume 955.08(11)
_computing_cell_refinement 'SAINT 7.16 (Bruker, 2005)'
_computing_data_collection 'Apex2 (Bruker, 2005)'
_computing_data_reduction SAINT
_computing_molecular_graphics 'SHELXTL 5.1, XP (Sheldrick, 1994)'
_computing_publication_material SHELXL-97
_computing_structure_refinement 'SHELXL-97 (Sheldrick, 1997)'
_computing_structure_solution 'SHELXS-97 (Sheldrick, 1990)'
_diffrn_ambient_temperature 90(2)
_diffrn_detector_area_resol_mean 8.3
_diffrn_measured_fraction_theta_full 0.994
_diffrn_measured_fraction_theta_max 0.994
_diffrn_measurement_device_type 'Bruker SMART ApexII'
_diffrn_measurement_method \w
_diffrn_radiation_monochromator graphite
_diffrn_radiation_source 'fine-focus sealed tube'
_diffrn_radiation_type MoK\a
_diffrn_radiation_wavelength 0.71073
_diffrn_reflns_av_R_equivalents 0.0547
_diffrn_reflns_av_sigmaI/netI 0.0722
_diffrn_reflns_limit_h_max 13
_diffrn_reflns_limit_h_min -13
_diffrn_reflns_limit_k_max 14
_diffrn_reflns_limit_k_min -14
_diffrn_reflns_limit_l_max 14
_diffrn_reflns_limit_l_min -14
_diffrn_reflns_number 15315
_diffrn_reflns_theta_full 30.09
_diffrn_reflns_theta_max 30.09
_diffrn_reflns_theta_min 1.98
_exptl_absorpt_coefficient_mu 0.664
_exptl_absorpt_correction_T_max 0.974
_exptl_absorpt_correction_T_min 0.896
_exptl_absorpt_correction_type multi-scan
_exptl_absorpt_process_details 'SADABS 2.10 (Sheldrick, 2003)'
_exptl_crystal_colour 'dark green'
_exptl_crystal_density_diffrn 1.427
_exptl_crystal_density_method 'not measured'
_exptl_crystal_description needle
_exptl_crystal_F_000 428
_exptl_crystal_size_max 0.17
_exptl_crystal_size_mid 0.06
_exptl_crystal_size_min 0.04
_refine_diff_density_max 0.667
_refine_diff_density_min -0.841
_refine_diff_density_rms 0.108
_refine_ls_extinction_method none
_refine_ls_goodness_of_fit_ref 0.995
_refine_ls_hydrogen_treatment constr
_refine_ls_matrix_type full
_refine_ls_number_parameters 253
_refine_ls_number_reflns 5593
_refine_ls_number_restraints 0
_refine_ls_restrained_S_all 0.995
_refine_ls_R_factor_all 0.0519
_refine_ls_R_factor_gt 0.0417
_refine_ls_shift/su_max 0.000
_refine_ls_shift/su_mean 0.000
_refine_ls_structure_factor_coef Fsqd
_refine_ls_weighting_details 'calc w=1/[\s^2^(Fo^2^)+(0.0410P)^2^] where P=(Fo^2^+2Fc^2^)/3'
_refine_ls_weighting_scheme calc
_refine_ls_wR_factor_gt 0.0845
_refine_ls_wR_factor_ref 0.0890
_reflns_number_gt 4926
_reflns_number_total 5593
_reflns_threshold_expression I>2\s(I)
_cod_data_source_file ic801605b_si_001_2.cif
_cod_data_source_block tg06
_cod_database_code 4306782

loop_
_symmetry_equiv_pos_as_xyz
'x, y, z'
'-x, -y, -z'

loop_
_atom_site_label
_atom_site_type_symbol
_atom_site_fract_x
_atom_site_fract_y
_atom_site_fract_z
_atom_site_U_iso_or_equiv
_atom_site_adp_type
_atom_site_occupancy
_atom_site_symmetry_multiplicity
_atom_site_calc_flag
_atom_site_refinement_flags
_atom_site_disorder_assembly
_atom_site_disorder_group
In1 In 0.5000 0.5000 0.5000 0.01360(7) Uani 1 2 d S . .
N1 N 0.3289(2) 0.71117(19) 0.44848(18) 0.0142(4) Uani 1 1 d . . .
N2 N 0.4356(2) 0.44574(19) 0.33062(18) 0.0145(4) Uani 1 1 d . A .
N3 N 0.3325(2) 0.4153(2) 0.61751(18) 0.0162(4) Uani 1 1 d . . .
C1 C 0.3069(2) 0.8233(2) 0.5135(2) 0.0138(4) Uani 1 1 d . C .
C2 C 0.1919(2) 0.9530(2) 0.4418(2) 0.0150(4) Uani 1 1 d . . .
C3 C 0.1466(2) 0.9168(2) 0.3339(2) 0.0144(4) Uani 1 1 d . . .
C4 C 0.2350(2) 0.7655(2) 0.3375(2) 0.0143(4) Uani 1 1 d . A .
C5 C 0.2307(2) 0.6834(2) 0.2412(2) 0.0143(4) Uani 1 1 d . . .
O1A O 0.1357(5) 0.7534(5) 0.1426(4) 0.0140(9) Uiso 0.35 1 d P A 1
H5 H 0.1581 0.7345 0.1685 0.017 Uiso 0.65 1 d P B 2
C6 C 0.3219(2) 0.5343(2) 0.2402(2) 0.0133(4) Uani 1 1 d . A .
C7 C 0.3076(2) 0.4526(2) 0.1461(2) 0.0147(4) Uani 1 1 d . . .
C8 C 0.4147(3) 0.3136(2) 0.1825(2) 0.0156(4) Uani 1 1 d . A .
C9 C 0.4951(2) 0.3100(2) 0.2985(2) 0.0149(4) Uani 1 1 d . . .
C10 C 0.3868(3) 0.8115(2) 0.6297(2) 0.0166(5) Uani 1 1 d . . .
O1B O 0.3431(13) 0.9313(12) 0.6806(11) 0.023(2) Uiso 0.15 1 d P C 2
H10 H 0.3563 0.8992 0.6652 0.028 Uiso 0.85 1 d P D 1
C11 C 0.1409(3) 1.1005(2) 0.4765(2) 0.0189(5) Uani 1 1 d . . .
H11A H 0.1371 1.0922 0.5718 0.023 Uiso 1 1 calc R . .
H11B H 0.0390 1.1617 0.4366 0.023 Uiso 1 1 calc R . .
C12 C 0.2442(3) 1.1727(3) 0.4303(3) 0.0239(5) Uani 1 1 d . . .
H12A H 0.2110 1.2659 0.4591 0.036 Uiso 1 1 calc R . .
H12B H 0.2420 1.1883 0.3353 0.036 Uiso 1 1 calc R . .
H12C H 0.3460 1.1106 0.4666 0.036 Uiso 1 1 calc R . .
C13 C 0.0263(3) 1.0168(3) 0.2316(2) 0.0201(5) Uani 1 1 d . . .
H13A H -0.0471 1.0952 0.2711 0.024 Uiso 1 1 calc R . .
H13B H -0.0262 0.9624 0.2012 0.024 Uiso 1 1 calc R . .
C14 C 0.0837(3) 1.0832(3) 0.1157(3) 0.0319(6) Uani 1 1 d . . .
H14A H 0.0005 1.1437 0.0516 0.048 Uiso 1 1 calc R . .
H14B H 0.1576 1.0063 0.0766 0.048 Uiso 1 1 calc R . .
H14C H 0.1301 1.1426 0.1439 0.048 Uiso 1 1 calc R . .
C15 C 0.2004(3) 0.5088(3) 0.0279(2) 0.0204(5) Uani 1 1 d . A .
H15A H 0.1045 0.5819 0.0486 0.024 Uiso 1 1 calc R . .
H15B H 0.1814 0.4284 0.0041 0.024 Uiso 1 1 calc R . .
C16 C 0.2589(3) 0.5765(3) -0.0875(2) 0.0271(6) Uani 1 1 d . . .
H16A H 0.1859 0.6109 -0.1623 0.041 Uiso 1 1 calc R A .
H16B H 0.3532 0.5041 -0.1093 0.041 Uiso 1 1 calc R . .
H16C H 0.2753 0.6579 -0.0654 0.041 Uiso 1 1 calc R . .
C17 C 0.4430(3) 0.1872(3) 0.1169(2) 0.0195(5) Uani 1 1 d . . .
H17A H 0.3525 0.2070 0.0624 0.023 Uiso 1 1 calc R A .
H17B H 0.4608 0.1010 0.1841 0.023 Uiso 1 1 calc R . .
C18 C 0.5745(3) 0.1532(3) 0.0325(2) 0.0243(5) Uani 1 1 d . A .
H18A H 0.5839 0.0723 -0.0098 0.036 Uiso 1 1 calc R . .
H18B H 0.6660 0.1270 0.0865 0.036 Uiso 1 1 calc R . .
H18C H 0.5587 0.2382 -0.0337 0.036 Uiso 1 1 calc R . .
C19 C 0.3844(3) 0.2851(3) 0.6948(2) 0.0189(5) Uani 1 1 d . . .
H19 H 0.4888 0.2276 0.7029 0.023 Uiso 1 1 calc R . .
C20 C 0.2928(3) 0.2314(3) 0.7629(2) 0.0232(5) Uani 1 1 d . . .
H20 H 0.3338 0.1392 0.8176 0.028 Uiso 1 1 calc R . .
C21 C 0.1416(3) 0.3128(3) 0.7507(2) 0.0237(5) Uani 1 1 d . . .
H21 H 0.0762 0.2778 0.7963 0.028 Uiso 1 1 calc R . .
C22 C 0.0870(3) 0.4462(3) 0.6708(2) 0.0235(5) Uani 1 1 d . . .
H22 H -0.0171 0.5049 0.6605 0.028 Uiso 1 1 calc R . .
C23 C 0.1854(3) 0.4937(3) 0.6059(2) 0.0197(5) Uani 1 1 d . . .
H23 H 0.1469 0.5857 0.5508 0.024 Uiso 1 1 calc R . .

loop_
_atom_site_aniso_label
_atom_site_aniso_U_11
_atom_site_aniso_U_22
_atom_site_aniso_U_33
_atom_site_aniso_U_23
_atom_site_aniso_U_13
_atom_site_aniso_U_12
In1 0.01568(12) 0.00992(11) 0.01363(12) -0.00368(8) -0.00292(8) -0.00306(9)
N1 0.0152(9) 0.0114(9) 0.0145(9) -0.0034(7) -0.0028(7) -0.0033(7)
N2 0.0170(10) 0.0124(9) 0.0133(9) -0.0032(7) -0.0012(7) -0.0051(8)
N3 0.0200(10) 0.0145(9) 0.0147(9) -0.0056(7) -0.0012(8) -0.0065(8)
C1 0.0130(10) 0.0134(10) 0.0149(11) -0.0032(8) 0.0014(8) -0.0050(8)
C2 0.0148(11) 0.0133(10) 0.0164(11) -0.0027(8) 0.0018(9) -0.0053(9)
C3 0.0126(10) 0.0124(10) 0.0163(11) -0.0019(8) 0.0016(8) -0.0036(8)
C4 0.0139(10) 0.0155(11) 0.0131(10) -0.0013(8) -0.0011(8) -0.0062(9)
C5 0.0141(11) 0.0147(10) 0.0144(11) -0.0017(8) -0.0008(8) -0.0064(9)
C6 0.0148(11) 0.0152(10) 0.0115(10) -0.0027(8) 0.0003(8) -0.0077(9)
C7 0.0170(11) 0.0154(10) 0.0127(10) -0.0025(8) -0.0001(8) -0.0079(9)
C8 0.0170(11) 0.0150(11) 0.0156(11) -0.0050(9) 0.0007(9) -0.0066(9)
C9 0.0173(11) 0.0135(10) 0.0151(11) -0.0042(8) 0.0018(9) -0.0070(9)
C10 0.0188(11) 0.0137(10) 0.0183(11) -0.0046(9) 0.0012(9) -0.0070(9)
C11 0.0190(12) 0.0128(11) 0.0224(12) -0.0061(9) 0.0017(9) -0.0028(9)
C12 0.0331(14) 0.0176(12) 0.0246(13) -0.0066(10) 0.0049(11) -0.0133(11)
C13 0.0191(12) 0.0153(11) 0.0219(12) -0.0030(9) -0.0029(9) -0.0031(9)
C14 0.0305(15) 0.0305(15) 0.0243(14) 0.0037(11) -0.0022(11) -0.0054(12)
C15 0.0200(12) 0.0204(12) 0.0191(12) -0.0055(9) -0.0062(9) -0.0059(10)
C16 0.0328(15) 0.0274(14) 0.0185(12) -0.0044(10) -0.0020(11) -0.0097(12)
C17 0.0204(12) 0.0189(12) 0.0216(12) -0.0095(9) -0.0002(9) -0.0082(10)
C18 0.0273(13) 0.0228(13) 0.0252(13) -0.0123(10) 0.0037(11) -0.0099(11)
C19 0.0165(11) 0.0191(11) 0.0184(12) -0.0031(9) -0.0005(9) -0.0047(9)
C20 0.0295(14) 0.0197(12) 0.0193(12) -0.0010(10) 0.0009(10) -0.0101(11)
C21 0.0253(13) 0.0275(13) 0.0247(13) -0.0087(11) 0.0061(10) -0.0159(11)
C22 0.0170(12) 0.0263(13) 0.0268(13) -0.0083(11) 0.0015(10) -0.0073(10)
C23 0.0207(12) 0.0164(11) 0.0198(12) -0.0057(9) -0.0012(9) -0.0044(9)

loop_
_atom_type_symbol
_atom_type_description
_atom_type_scat_dispersion_real
_atom_type_scat_dispersion_imag
_atom_type_scat_source
C C 0.0033 0.0016 'International Tables Vol C Tables 4.2.6.8 and 6.1.1.4'
H H 0.0000 0.0000 'International Tables Vol C Tables 4.2.6.8 and 6.1.1.4'
In In -0.7276 1.3100 'International Tables Vol C Tables 4.2.6.8 and 6.1.1.4'
N N 0.0061 0.0033 'International Tables Vol C Tables 4.2.6.8 and 6.1.1.4'
O O 0.0106 0.0060 'International Tables Vol C Tables 4.2.6.8 and 6.1.1.4'

loop_
_geom_angle_atom_site_label_1
_geom_angle_atom_site_label_2
_geom_angle_atom_site_label_3
_geom_angle
_geom_angle_site_symmetry_1
_geom_angle_site_symmetry_3
_geom_angle_publ_flag
N1 In1 N1 180.0 2_666 . ?
N1 In1 N2 90.67(7) 2_666 . ?
N1 In1 N2 89.33(7) . . ?
N1 In1 N2 89.33(7) 2_666 2_666 ?
N1 In1 N2 90.67(7) . 2_666 ?
N2 In1 N2 180.000(1) . 2_666 ?
N1 In1 N3 91.43(7) 2_666 2_666 ?
N1 In1 N3 88.57(7) . 2_666 ?
N2 In1 N3 91.22(7) . 2_666 ?
N2 In1 N3 88.78(7) 2_666 2_666 ?
N1 In1 N3 88.57(7) 2_666 . ?
N1 In1 N3 91.43(7) . . ?
N2 In1 N3 88.78(7) . . ?
N2 In1 N3 91.22(7) 2_666 . ?
N3 In1 N3 180.00(8) 2_666 . ?
C4 N1 C1 108.20(18) . . ?
C4 N1 In1 126.58(15) . . ?
C1 N1 In1 124.70(15) . . ?
C6 N2 C9 108.20(18) . . ?
C6 N2 In1 126.60(15) . . ?
C9 N2 In1 125.03(15) . . ?
C23 N3 C19 117.7(2) . . ?
C23 N3 In1 121.60(16) . . ?
C19 N3 In1 120.66(15) . . ?
N1 C1 C10 125.1(2) . . ?
N1 C1 C2 108.52(19) . . ?
C10 C1 C2 126.3(2) . . ?
C3 C2 C1 107.24(19) . . ?
C3 C2 C11 127.6(2) . . ?
C1 C2 C11 125.1(2) . . ?
C2 C3 C4 107.31(19) . . ?
C2 C3 C13 126.4(2) . . ?
C4 C3 C13 126.3(2) . . ?
N1 C4 C5 124.8(2) . . ?
N1 C4 C3 108.70(19) . . ?
C5 C4 C3 126.5(2) . . ?
O1A C5 C6 116.6(3) . . ?
O1A C5 C4 115.9(3) . . ?
C6 C5 C4 127.4(2) . . ?
C6 C5 H5 116.3(2) . . ?
C4 C5 H5 116.3(2) . . ?
N2 C6 C5 125.1(2) . . ?
N2 C6 C7 109.04(19) . . ?
C5 C6 C7 125.8(2) . . ?
C8 C7 C6 106.93(19) . . ?
C8 C7 C15 126.3(2) . . ?
C6 C7 C15 126.7(2) . . ?
C7 C8 C9 107.24(19) . . ?
C7 C8 C17 127.3(2) . . ?
C9 C8 C17 125.4(2) . . ?
N2 C9 C10 124.9(2) . 2_666 ?
N2 C9 C8 108.58(19) . . ?
C10 C9 C8 126.5(2) 2_666 . ?
O1B C10 C9 114.9(5) . 2_666 ?
O1B C10 C1 115.7(5) . . ?
C9 C10 C1 129.3(2) 2_666 . ?
C9 C10 H10 115.3(2) 2_666 . ?
C1 C10 H10 115.5(2) . . ?
C2 C11 C12 111.81(19) . . ?
C2 C11 H11A 109.3 . . ?
C12 C11 H11A 109.3 . . ?
C2 C11 H11B 109.3 . . ?
C12 C11 H11B 109.3 . . ?
H11A C11 H11B 107.9 . . ?
C11 C12 H12A 109.5 . . ?
C11 C12 H12B 109.5 . . ?
H12A C12 H12B 109.5 . . ?
C11 C12 H12C 109.5 . . ?
H12A C12 H12C 109.5 . . ?
H12B C12 H12C 109.5 . . ?
C3 C13 C14 113.7(2) . . ?
C3 C13 H13A 108.8 . . ?
C14 C13 H13A 108.8 . . ?
C3 C13 H13B 108.8 . . ?
C14 C13 H13B 108.8 . . ?
H13A C13 H13B 107.7 . . ?
C13 C14 H14A 109.5 . . ?
C13 C14 H14B 109.5 . . ?
H14A C14 H14B 109.5 . . ?
C13 C14 H14C 109.5 . . ?
H14A C14 H14C 109.5 . . ?
H14B C14 H14C 109.5 . . ?
C7 C15 C16 112.3(2) . . ?
C7 C15 H15A 109.1 . . ?
C16 C15 H15A 109.1 . . ?
C7 C15 H15B 109.1 . . ?
C16 C15 H15B 109.1 . . ?
H15A C15 H15B 107.9 . . ?
C15 C16 H16A 109.5 . . ?
C15 C16 H16B 109.5 . . ?
H16A C16 H16B 109.5 . . ?
C15 C16 H16C 109.5 . . ?
H16A C16 H16C 109.5 . . ?
H16B C16 H16C 109.5 . . ?
C8 C17 C18 113.9(2) . . ?
C8 C17 H17A 108.8 . . ?
C18 C17 H17A 108.8 . . ?
C8 C17 H17B 108.8 . . ?
C18 C17 H17B 108.8 . . ?
H17A C17 H17B 107.7 . . ?
C17 C18 H18A 109.5 . . ?
C17 C18 H18B 109.5 . . ?
H18A C18 H18B 109.5 . . ?
C17 C18 H18C 109.5 . . ?
H18A C18 H18C 109.5 . . ?
H18B C18 H18C 109.5 . . ?
N3 C19 C20 122.8(2) . . ?
N3 C19 H19 118.6 . . ?
C20 C19 H19 118.6 . . ?
C21 C20 C19 119.2(2) . . ?
C21 C20 H20 120.4 . . ?
C19 C20 H20 120.4 . . ?
C20 C21 C22 118.5(2) . . ?
C20 C21 H21 120.7 . . ?
C22 C21 H21 120.7 . . ?
C21 C22 C23 119.2(2) . . ?
C21 C22 H22 120.4 . . ?
C23 C22 H22 120.4 . . ?
N3 C23 C22 122.6(2) . . ?
N3 C23 H23 118.7 . . ?
C22 C23 H23 118.7 . . ?

loop_
_geom_bond_atom_site_label_1
_geom_bond_atom_site_label_2
_geom_bond_distance
_geom_bond_site_symmetry_2
_geom_bond_publ_flag
In1 N1 2.1203(18) 2_666 ?
In1 N1 2.1203(18) . ?
In1 N2 2.1204(18) . ?
In1 N2 2.1204(18) 2_666 ?
In1 N3 2.4065(19) 2_666 ?
In1 N3 2.4065(19) . ?
N1 C4 1.376(3) . ?
N1 C1 1.380(3) . ?
N2 C6 1.369(3) . ?
N2 C9 1.379(3) . ?
N3 C23 1.335(3) . ?
N3 C19 1.341(3) . ?
C1 C10 1.413(3) . ?
C1 C2 1.439(3) . ?
C2 C3 1.378(3) . ?
C2 C11 1.503(3) . ?
C3 C4 1.438(3) . ?
C3 C13 1.504(3) . ?
C4 C5 1.432(3) . ?
C5 O1A 1.293(5) . ?
C5 C6 1.431(3) . ?
C5 H5 0.967(2) . ?
C6 C7 1.442(3) . ?
C7 C8 1.379(3) . ?
C7 C15 1.503(3) . ?
C8 C9 1.441(3) . ?
C8 C17 1.500(3) . ?
C9 C10 1.412(3) 2_666 ?
C10 O1B 1.334(12) . ?
C10 C9 1.412(3) 2_666 ?
C10 H10 0.967(2) . ?
C11 C12 1.521(3) . ?
C11 H11A 0.9900 . ?
C11 H11B 0.9900 . ?
C12 H12A 0.9800 . ?
C12 H12B 0.9800 . ?
C12 H12C 0.9800 . ?
C13 C14 1.513(4) . ?
C13 H13A 0.9900 . ?
C13 H13B 0.9900 . ?
C14 H14A 0.9800 . ?
C14 H14B 0.9800 . ?
C14 H14C 0.9800 . ?
C15 C16 1.522(4) . ?
C15 H15A 0.9900 . ?
C15 H15B 0.9900 . ?
C16 H16A 0.9800 . ?
C16 H16B 0.9800 . ?
C16 H16C 0.9800 . ?
C17 C18 1.518(3) . ?
C17 H17A 0.9900 . ?
C17 H17B 0.9900 . ?
C18 H18A 0.9800 . ?
C18 H18B 0.9800 . ?
C18 H18C 0.9800 . ?
C19 C20 1.377(3) . ?
C19 H19 0.9500 . ?
C20 C21 1.373(4) . ?
C20 H20 0.9500 . ?
C21 C22 1.377(4) . ?
C21 H21 0.9500 . ?
C22 C23 1.382(4) . ?
C22 H22 0.9500 . ?
C23 H23 0.9500 . ?
